data_4119132
loop_
_publ_author_name
'Segawa, Yasutomo'
'Yamashita, Makoto'
'Nozaki, Kyoko'

_publ_section_title
;
 Syntheses of PBP Pincer Iridium Complexes: A Supporting Boryl Ligand
;
_journal_issue 26
_journal_name_full 'Journal of the American Chemical Society'
_journal_page_first 9201
_journal_page_last 9203
_journal_paper_doi 10.1021/ja9037092
_journal_volume 131
_journal_year 2009
_chemical_formula_sum 'C25 H44 Cl Ir O P2'
_chemical_formula_weight 650.19
_chemical_name_systematic
; 
 ? 
;
_space_group_IT_number 179
_symmetry_cell_setting hexagonal
_symmetry_space_group_name_Hall 'P 65 2 (0 0 1)'
_symmetry_space_group_name_H-M 'P 65 2 2'
_atom_sites_solution_hydrogens geom
_atom_sites_solution_primary direct
_atom_sites_solution_secondary difmap
_audit_creation_method SHELXL-97
_cell_angle_alpha 90.00
_cell_angle_beta 90.00
_cell_angle_gamma 120.00
_cell_formula_units_Z 6
_cell_length_a 16.185(6)
_cell_length_b 16.185(6)
_cell_length_c 20.335(7)
_cell_measurement_reflns_used 15176
_cell_measurement_temperature 103.1500
_cell_measurement_theta_max 27.4835
_cell_measurement_theta_min 3.0724
_cell_volume 4613(3)
_computing_cell_refinement 'RIGAKU CrystalClear'
_computing_data_collection 'RIGAKU CrystalClear'
_computing_data_reduction 'RIGAKU CrystalClear'
_computing_molecular_graphics ORTEP-III
_computing_structure_refinement 'SHELXL-97 (Sheldrick, 1997)'
_computing_structure_solution SIR-97
_diffrn_ambient_temperature 103(2)
_diffrn_detector_area_resol_mean 7.31
_diffrn_measured_fraction_theta_full 0.996
_diffrn_measured_fraction_theta_max 0.996
_diffrn_measurement_device_type 'RIGAKU/MSC Meacury CCD'
_diffrn_measurement_method 'omega scans'
_diffrn_radiation_monochromator graphite
_diffrn_radiation_source 'fine-focus sealed tube'
_diffrn_radiation_type MoK\a
_diffrn_radiation_wavelength 0.71070
_diffrn_reflns_av_R_equivalents 0.0572
_diffrn_reflns_av_sigmaI/netI 0.0251
_diffrn_reflns_limit_h_max 19
_diffrn_reflns_limit_h_min -16
_diffrn_reflns_limit_k_max 17
_diffrn_reflns_limit_k_min -19
_diffrn_reflns_limit_l_max 24
_diffrn_reflns_limit_l_min -24
_diffrn_reflns_number 30181
_diffrn_reflns_theta_full 24.99
_diffrn_reflns_theta_max 24.99
_diffrn_reflns_theta_min 3.07
_exptl_absorpt_coefficient_mu 4.545
_exptl_absorpt_correction_T_max 0.2991
_exptl_absorpt_correction_T_min 0.1889
_exptl_absorpt_correction_type numerical
_exptl_absorpt_process_details 'Jacobson, R. (1998) Private communication'
_exptl_crystal_colour Colorless
_exptl_crystal_density_diffrn 1.404
_exptl_crystal_density_method 'not measured'
_exptl_crystal_description Block
_exptl_crystal_F_000 1956
_exptl_crystal_size_max 0.55
_exptl_crystal_size_mid 0.45
_exptl_crystal_size_min 0.40
_refine_diff_density_max 0.678
_refine_diff_density_min -0.501
_refine_diff_density_rms 0.103
_refine_ls_abs_structure_details 'Flack (1983), 1079 Friedel pairs'
_refine_ls_abs_structure_Flack 0.000(16)
_refine_ls_extinction_method none
_refine_ls_goodness_of_fit_ref 1.275
_refine_ls_hydrogen_treatment constr
_refine_ls_matrix_type full
_refine_ls_number_parameters 220
_refine_ls_number_reflns 2716
_refine_ls_number_restraints 343
_refine_ls_restrained_S_all 1.211
_refine_ls_R_factor_all 0.0353
_refine_ls_R_factor_gt 0.0346
_refine_ls_shift/su_max 0.002
_refine_ls_shift/su_mean 0.000
_refine_ls_structure_factor_coef Fsqd
_refine_ls_weighting_details 'calc w=1/[\s^2^(Fo^2^)+(0.0393P)^2^+12.1792P] where P=(Fo^2^+2Fc^2^)/3'
_refine_ls_weighting_scheme calc
_refine_ls_wR_factor_gt 0.0955
_refine_ls_wR_factor_ref 0.0958
_reflns_number_gt 2689
_reflns_number_total 2716
_reflns_threshold_expression >2sigma(I)
_cod_data_source_file ja9037092sup1.cif
_cod_data_source_block 8
_cod_depositor_comments
;
The following automatic conversions were performed:
'_atom_site_symetry_multiplicity' tag replaced with
'_atom_site_symmetry_multiplicity'.

Automatic conversion script
Id: cif_correct_tags 1440 2010-10-19 06:21:57Z saulius 

The following automatic conversions were performed:

'_symmetry_cell_setting' value 'Hexagonal' changed to 'hexagonal'
according to /home/saulius/struct/CIF-dictionaries/cif_core.dic
dictionary named 'cif_core.dic' version 2.4.2 from
2011-04-26.

'_exptl_absorpt_correction_type' value 'Numerical'
changed to 'numerical' according to
/home/saulius/struct/CIF-dictionaries/cif_core.dic dictionary named
'cif_core.dic' version 2.4.2 from 2011-04-26.

Automatic conversion script
Id: cif_fix_values 1891 2012-01-12 08:04:46Z andrius 
;
_cod_original_sg_symbol_H-M P6522
_cod_database_code 4119132

loop_
_symmetry_equiv_pos_as_xyz
'x, y, z'
'-x, -y, z+1/2'
'-y, x-y, z+2/3'
'-x+y, -x, z+1/3'
'x-y, x, z+5/6'
'y, -x+y, z+1/6'
'x-y, -y, -z'
'-x, -x+y, -z+1/3'
'y, x, -z+2/3'
'-y, -x, -z+1/6'
'x, x-y, -z+5/6'
'-x+y, y, -z+1/2'

loop_
_atom_site_label
_atom_site_type_symbol
_atom_site_fract_x
_atom_site_fract_y
_atom_site_fract_z
_atom_site_U_iso_or_equiv
_atom_site_adp_type
_atom_site_occupancy
_atom_site_symmetry_multiplicity
_atom_site_calc_flag
_atom_site_refinement_flags
_atom_site_disorder_assembly
_atom_site_disorder_group
Ir1 Ir 0.581277(13) 0.16255(3) 0.7500 0.03811(14) Uani 1 2 d S . .
Cl1 Cl 0.49299(8) -0.01401(16) 0.7500 0.0410(6) Uani 1 2 d S A .
C1 C 0.5253(14) 0.1595(15) 0.8409(10) 0.063(4) Uani 0.50 1 d PU A 1
O1 O 0.4895(11) 0.1542(12) 0.8912(7) 0.077(4) Uani 0.50 1 d PU A 1
C2 C 0.6544(3) 0.3089(7) 0.7500 0.044(2) Uani 1 2 d S . .
C3 C 0.6283(6) 0.3598(6) 0.7070(4) 0.049(2) Uani 1 1 d . . .
C4 C 0.6784(6) 0.4590(6) 0.7076(5) 0.063(3) Uani 1 1 d . A .
H1 H 0.6603 0.4932 0.6785 0.075 Uiso 1 1 calc R . .
C5 C 0.7542(4) 0.5083(8) 0.7500 0.072(4) Uani 1 2 d S . .
H2 H 0.7881 0.5761 0.7500 0.087 Uiso 1 2 calc SR A .
C6 C 0.5439(5) 0.3036(5) 0.6617(4) 0.0384(18) Uani 1 1 d . A .
H3 H 0.5664 0.2963 0.6180 0.046 Uiso 1 1 calc R . .
H4 H 0.5080 0.3379 0.6559 0.046 Uiso 1 1 calc R . .
P1 P 0.46719(14) 0.18721(12) 0.69797(9) 0.0320(4) Uani 1 1 d . A .
C7 C 0.4006(10) 0.2151(10) 0.7651(8) 0.056(3) Uani 0.535(10) 1 d PDU A 1
C8 C 0.3538(13) 0.1332(12) 0.8153(9) 0.060(3) Uani 0.535(10) 1 d PDU A 1
H5 H 0.3056 0.0752 0.7931 0.090 Uiso 0.535(10) 1 calc PR A 1
H6 H 0.3234 0.1505 0.8501 0.090 Uiso 0.535(10) 1 calc PR A 1
H7 H 0.4027 0.1217 0.8346 0.090 Uiso 0.535(10) 1 calc PR A 1
C9 C 0.3249(12) 0.2368(13) 0.7368(10) 0.059(3) Uani 0.535(10) 1 d PDU A 1
H8 H 0.3551 0.2893 0.7051 0.089 Uiso 0.535(10) 1 calc PR A 1
H9 H 0.2967 0.2550 0.7727 0.089 Uiso 0.535(10) 1 calc PR A 1
H10 H 0.2749 0.1798 0.7148 0.089 Uiso 0.535(10) 1 calc PR A 1
C10 C 0.4725(13) 0.3019(12) 0.8060(9) 0.063(4) Uani 0.535(10) 1 d PDU A 1
H11 H 0.5064 0.3575 0.7772 0.094 Uiso 0.535(10) 1 calc PR A 1
H12 H 0.5184 0.2876 0.8269 0.094 Uiso 0.535(10) 1 calc PR A 1
H13 H 0.4382 0.3158 0.8400 0.094 Uiso 0.535(10) 1 calc PR A 1
C11 C 0.3830(10) 0.1090(9) 0.6379(7) 0.041(2) Uani 0.535(10) 1 d PDU A 1
C12 C 0.4382(12) 0.0772(11) 0.5931(7) 0.046(3) Uani 0.535(10) 1 d PDU A 1
H14 H 0.4912 0.1333 0.5722 0.069 Uiso 0.535(10) 1 calc PR A 1
H15 H 0.3954 0.0342 0.5590 0.069 Uiso 0.535(10) 1 calc PR A 1
H16 H 0.4633 0.0438 0.6192 0.069 Uiso 0.535(10) 1 calc PR A 1
C13 C 0.3021(10) 0.0160(10) 0.6675(8) 0.042(3) Uani 0.535(10) 1 d PDU A 1
H17 H 0.2620 0.0307 0.6956 0.063 Uiso 0.535(10) 1 calc PR A 1
H18 H 0.3295 -0.0152 0.6937 0.063 Uiso 0.535(10) 1 calc PR A 1
H19 H 0.2633 -0.0267 0.6320 0.063 Uiso 0.535(10) 1 calc PR A 1
C14 C 0.3460(11) 0.1595(11) 0.5921(7) 0.048(3) Uani 0.535(10) 1 d PDU A 1
H20 H 0.4001 0.2177 0.5743 0.073 Uiso 0.535(10) 1 calc PR A 1
H21 H 0.3045 0.1761 0.6170 0.073 Uiso 0.535(10) 1 calc PR A 1
H22 H 0.3098 0.1167 0.5558 0.073 Uiso 0.535(10) 1 calc PR A 1
C15 C 0.3723(12) 0.1967(11) 0.7414(8) 0.052(3) Uani 0.465(10) 1 d PDU A 2
C16 C 0.3126(15) 0.1080(13) 0.7842(10) 0.058(3) Uani 0.465(10) 1 d PDU A 2
H23 H 0.3550 0.0967 0.8123 0.088 Uiso 0.465(10) 1 calc PR A 2
H24 H 0.2758 0.0525 0.7558 0.088 Uiso 0.465(10) 1 calc PR A 2
H25 H 0.2688 0.1184 0.8116 0.088 Uiso 0.465(10) 1 calc PR A 2
C17 C 0.3109(14) 0.2199(15) 0.6956(10) 0.057(3) Uani 0.465(10) 1 d PDU A 2
H26 H 0.3523 0.2776 0.6703 0.086 Uiso 0.465(10) 1 calc PR A 2
H27 H 0.2664 0.2306 0.7220 0.086 Uiso 0.465(10) 1 calc PR A 2
H28 H 0.2750 0.1664 0.6655 0.086 Uiso 0.465(10) 1 calc PR A 2
C18 C 0.4254(15) 0.2842(13) 0.7864(10) 0.058(3) Uani 0.465(10) 1 d PDU A 2
H29 H 0.4628 0.3413 0.7594 0.087 Uiso 0.465(10) 1 calc PR A 2
H30 H 0.4681 0.2750 0.8157 0.087 Uiso 0.465(10) 1 calc PR A 2
H31 H 0.3790 0.2922 0.8126 0.087 Uiso 0.465(10) 1 calc PR A 2
C19 C 0.4130(11) 0.1093(11) 0.6183(8) 0.041(3) Uani 0.465(10) 1 d PDU A 2
C20 C 0.4871(13) 0.0859(12) 0.5898(9) 0.044(3) Uani 0.465(10) 1 d PDU A 2
H32 H 0.5070 0.0569 0.6240 0.065 Uiso 0.465(10) 1 calc PR A 2
H33 H 0.5427 0.1447 0.5741 0.065 Uiso 0.465(10) 1 calc PR A 2
H34 H 0.4587 0.0412 0.5530 0.065 Uiso 0.465(10) 1 calc PR A 2
C21 C 0.3263(12) 0.0129(11) 0.6380(10) 0.047(3) Uani 0.465(10) 1 d PDU A 2
H35 H 0.3461 -0.0190 0.6700 0.071 Uiso 0.465(10) 1 calc PR A 2
H36 H 0.3003 -0.0274 0.5989 0.071 Uiso 0.465(10) 1 calc PR A 2
H37 H 0.2772 0.0238 0.6576 0.071 Uiso 0.465(10) 1 calc PR A 2
C22 C 0.3818(13) 0.1559(13) 0.5656(8) 0.044(3) Uani 0.465(10) 1 d PDU A 2
H38 H 0.3338 0.1692 0.5841 0.066 Uiso 0.465(10) 1 calc PR A 2
H39 H 0.3545 0.1125 0.5281 0.066 Uiso 0.465(10) 1 calc PR A 2
H40 H 0.4372 0.2157 0.5510 0.066 Uiso 0.465(10) 1 calc PR A 2

loop_
_atom_site_aniso_label
_atom_site_aniso_U_11
_atom_site_aniso_U_22
_atom_site_aniso_U_33
_atom_site_aniso_U_23
_atom_site_aniso_U_13
_atom_site_aniso_U_12
Ir1 0.0385(2) 0.0231(2) 0.0477(2) 0.000 -0.01733(17) 0.01156(10)
Cl1 0.0405(10) 0.0222(11) 0.0541(15) 0.000 -0.0115(11) 0.0111(5)
C1 0.065(7) 0.078(7) 0.062(7) 0.006(6) -0.006(5) 0.048(6)
O1 0.081(6) 0.097(7) 0.069(6) 0.009(6) 0.003(5) 0.055(5)
C2 0.041(4) 0.031(5) 0.056(6) 0.000 -0.018(5) 0.015(3)
C3 0.051(5) 0.027(4) 0.054(5) 0.009(4) -0.013(4) 0.009(3)
C4 0.058(6) 0.032(4) 0.086(7) 0.008(4) -0.036(5) 0.012(4)
C5 0.065(7) 0.021(5) 0.116(12) 0.000 -0.052(8) 0.011(3)
C6 0.039(4) 0.028(4) 0.042(4) 0.009(3) -0.014(3) 0.012(3)
P1 0.0310(9) 0.0271(9) 0.0358(9) 0.0045(7) -0.0037(8) 0.0129(8)
C7 0.056(4) 0.058(4) 0.061(5) -0.004(4) 0.006(4) 0.033(4)
C8 0.057(5) 0.061(5) 0.060(5) -0.004(4) 0.007(4) 0.028(4)
C9 0.058(5) 0.062(5) 0.064(5) -0.007(4) 0.005(4) 0.035(4)
C10 0.061(6) 0.063(5) 0.062(6) -0.010(5) 0.004(5) 0.029(5)
C11 0.040(4) 0.043(4) 0.041(4) -0.001(3) -0.006(4) 0.021(3)
C12 0.041(4) 0.050(4) 0.039(4) -0.005(4) -0.005(4) 0.017(4)
C13 0.041(5) 0.042(4) 0.040(5) 0.002(4) -0.007(4) 0.018(4)
C14 0.045(5) 0.047(4) 0.044(5) 0.006(4) -0.012(4) 0.016(4)
C15 0.055(4) 0.057(4) 0.060(5) -0.002(4) 0.001(4) 0.039(4)
C16 0.056(5) 0.063(5) 0.061(5) 0.001(4) 0.007(5) 0.033(4)
C17 0.056(5) 0.063(6) 0.062(6) 0.000(5) -0.003(5) 0.037(5)
C18 0.056(5) 0.064(5) 0.061(5) -0.005(4) 0.002(4) 0.035(4)
C19 0.041(4) 0.042(4) 0.040(4) -0.001(3) -0.009(4) 0.021(3)
C20 0.045(5) 0.047(5) 0.035(5) -0.009(4) -0.006(5) 0.020(4)
C21 0.044(5) 0.047(4) 0.044(5) 0.001(4) -0.007(4) 0.018(4)
C22 0.045(5) 0.046(4) 0.036(5) 0.000(4) -0.011(4) 0.020(4)

loop_
_atom_type_symbol
_atom_type_description
_atom_type_scat_dispersion_real
_atom_type_scat_dispersion_imag
_atom_type_scat_source
C C 0.0033 0.0016 'International Tables Vol C Tables 4.2.6.8 and 6.1.1.4'
H H 0.0000 0.0000 'International Tables Vol C Tables 4.2.6.8 and 6.1.1.4'
O O 0.0106 0.0060 'International Tables Vol C Tables 4.2.6.8 and 6.1.1.4'
P P 0.1023 0.0942 'International Tables Vol C Tables 4.2.6.8 and 6.1.1.4'
Cl Cl 0.1484 0.1585 'International Tables Vol C Tables 4.2.6.8 and 6.1.1.4'
Ir Ir -1.4442 7.9887 'International Tables Vol C Tables 4.2.6.8 and 6.1.1.4'

loop_
_geom_angle_atom_site_label_1
_geom_angle_atom_site_label_2
_geom_angle_atom_site_label_3
_geom_angle
_geom_angle_site_symmetry_1
_geom_angle_site_symmetry_3
C1 Ir1 C1 177.6(12) 12_656 .
C1 Ir1 C2 91.2(6) 12_656 .
C1 Ir1 C2 91.2(6) . .
C1 Ir1 P1 92.0(5) 12_656 12_656
C1 Ir1 P1 88.3(5) . 12_656
C2 Ir1 P1 81.49(19) . 12_656
C1 Ir1 P1 88.3(5) 12_656 .
C1 Ir1 P1 92.0(5) . .
C2 Ir1 P1 81.49(19) . .
P1 Ir1 P1 162.93(9) 12_656 .
C1 Ir1 Cl1 88.8(6) 12_656 .
C1 Ir1 Cl1 88.8(6) . .
C2 Ir1 Cl1 180.00(2) . .
P1 Ir1 Cl1 98.53(4) 12_656 .
P1 Ir1 Cl1 98.53(4) . .
O1 C1 Ir1 177(2) . .
C3 C2 C3 118.9(9) 12_656 .
C3 C2 Ir1 120.5(5) 12_656 .
C3 C2 Ir1 120.5(5) . .
C4 C3 C2 120.0(8) . .
C4 C3 C6 121.8(7) . .
C2 C3 C6 118.2(7) . .
C5 C4 C3 120.6(8) . .
C5 C4 H1 119.7 . .
C3 C4 H1 119.7 . .
C4 C5 C4 119.9(10) . 12_656
C4 C5 H2 120.1 . .
C4 C5 H2 120.1 12_656 .
C3 C6 P1 108.5(5) . .
C3 C6 H3 110.0 . .
P1 C6 H3 110.0 . .
C3 C6 H4 110.0 . .
P1 C6 H4 110.0 . .
H3 C6 H4 108.4 . .
C11 P1 C6 109.8(5) . .
C11 P1 C15 90.8(7) . .
C6 P1 C15 105.9(5) . .
C11 P1 C7 109.3(6) . .
C6 P1 C7 102.5(5) . .
C6 P1 C19 100.6(5) . .
C15 P1 C19 109.0(6) . .
C7 P1 C19 127.6(6) . .
C11 P1 Ir1 125.1(4) . .
C6 P1 Ir1 100.0(2) . .
C15 P1 Ir1 124.2(5) . .
C7 P1 Ir1 107.6(4) . .
C19 P1 Ir1 113.7(4) . .
C8 C7 C9 109.8(13) . .
C8 C7 C10 104.4(13) . .
C9 C7 C10 108.5(14) . .
C8 C7 P1 111.0(11) . .
C9 C7 P1 113.0(10) . .
C10 C7 P1 109.8(10) . .
C7 C8 H5 109.5 . .
C7 C8 H6 109.5 . .
H5 C8 H6 109.5 . .
C7 C8 H7 109.5 . .
H5 C8 H7 109.5 . .
H6 C8 H7 109.5 . .
C7 C9 H8 109.5 . .
C7 C9 H9 109.5 . .
H8 C9 H9 109.5 . .
C7 C9 H10 109.5 . .
H8 C9 H10 109.5 . .
H9 C9 H10 109.5 . .
C7 C10 H11 109.5 . .
C7 C10 H12 109.5 . .
H11 C10 H12 109.5 . .
C7 C10 H13 109.5 . .
H11 C10 H13 109.5 . .
H12 C10 H13 109.5 . .
C12 C11 C13 104.9(11) . .
C12 C11 C14 105.3(12) . .
C13 C11 C14 112.8(12) . .
C12 C11 P1 106.1(9) . .
C13 C11 P1 113.5(9) . .
C14 C11 P1 113.3(9) . .
C11 C12 H14 109.5 . .
C11 C12 H15 109.5 . .
H14 C12 H15 109.5 . .
C11 C12 H16 109.5 . .
H14 C12 H16 109.5 . .
H15 C12 H16 109.5 . .
C11 C13 H17 109.5 . .
C11 C13 H18 109.5 . .
H17 C13 H18 109.5 . .
C11 C13 H19 109.5 . .
H17 C13 H19 109.5 . .
H18 C13 H19 109.5 . .
C11 C14 H20 109.5 . .
C11 C14 H21 109.5 . .
H20 C14 H21 109.5 . .
C11 C14 H22 109.5 . .
H20 C14 H22 109.5 . .
H21 C14 H22 109.5 . .
C16 C15 C18 109.0(15) . .
C16 C15 C17 112.9(15) . .
C18 C15 C17 105.4(14) . .
C16 C15 P1 110.8(12) . .
C18 C15 P1 104.9(11) . .
C17 C15 P1 113.4(12) . .
C15 C16 H23 109.5 . .
C15 C16 H24 109.5 . .
H23 C16 H24 109.5 . .
C15 C16 H25 109.5 . .
H23 C16 H25 109.5 . .
H24 C16 H25 109.5 . .
C15 C17 H26 109.5 . .
C15 C17 H27 109.5 . .
H26 C17 H27 109.5 . .
C15 C17 H28 109.5 . .
H26 C17 H28 109.5 . .
H27 C17 H28 109.5 . .
C15 C18 H29 109.5 . .
C15 C18 H30 109.5 . .
H29 C18 H30 109.5 . .
C15 C18 H31 109.5 . .
H29 C18 H31 109.5 . .
H30 C18 H31 109.5 . .
C22 C19 C20 110.3(14) . .
C22 C19 C21 108.8(13) . .
C20 C19 C21 106.0(13) . .
C22 C19 P1 114.3(11) . .
C20 C19 P1 108.4(10) . .
C21 C19 P1 108.8(11) . .
C19 C20 H32 109.5 . .
C19 C20 H33 109.5 . .
H32 C20 H33 109.5 . .
C19 C20 H34 109.5 . .
H32 C20 H34 109.5 . .
H33 C20 H34 109.5 . .
C19 C21 H35 109.5 . .
C19 C21 H36 109.5 . .
H35 C21 H36 109.5 . .
C19 C21 H37 109.5 . .
H35 C21 H37 109.5 . .
H36 C21 H37 109.5 . .
C19 C22 H38 109.5 . .
C19 C22 H39 109.5 . .
H38 C22 H39 109.5 . .
C19 C22 H40 109.5 . .
H38 C22 H40 109.5 . .
H39 C22 H40 109.5 . .

loop_
_geom_bond_atom_site_label_1
_geom_bond_atom_site_label_2
_geom_bond_distance
_geom_bond_site_symmetry_2
Ir1 C1 2.05(2) 12_656
Ir1 C1 2.05(2) .
Ir1 C2 2.051(9) .
Ir1 P1 2.329(2) 12_656
Ir1 P1 2.329(2) .
Ir1 Cl1 2.475(2) .
C1 O1 1.16(2) .
C2 C3 1.404(9) 12_656
C2 C3 1.404(9) .
C3 C4 1.391(11) .
C3 C6 1.517(10) .
C4 C5 1.381(10) .
C4 H1 0.9500 .
C5 C4 1.381(10) 12_656
C5 H2 0.9500 .
C6 P1 1.816(7) .
C6 H3 0.9900 .
C6 H4 0.9900 .
P1 C11 1.797(14) .
P1 C15 1.843(18) .
P1 C7 1.928(16) .
P1 C19 1.970(17) .
C7 C8 1.540(9) .
C7 C9 1.543(9) .
C7 C10 1.545(9) .
C8 H5 0.9800 .
C8 H6 0.9800 .
C8 H7 0.9800 .
C9 H8 0.9800 .
C9 H9 0.9800 .
C9 H10 0.9800 .
C10 H11 0.9800 .
C10 H12 0.9800 .
C10 H13 0.9800 .
C11 C12 1.535(9) .
C11 C13 1.539(9) .
C11 C14 1.545(9) .
C12 H14 0.9800 .
C12 H15 0.9800 .
C12 H16 0.9800 .
C13 H17 0.9800 .
C13 H18 0.9800 .
C13 H19 0.9800 .
C14 H20 0.9800 .
C14 H21 0.9800 .
C14 H22 0.9800 .
C15 C16 1.537(9) .
C15 C18 1.537(9) .
C15 C17 1.539(9) .
C16 H23 0.9800 .
C16 H24 0.9800 .
C16 H25 0.9800 .
C17 H26 0.9800 .
C17 H27 0.9800 .
C17 H28 0.9800 .
C18 H29 0.9800 .
C18 H30 0.9800 .
C18 H31 0.9800 .
C19 C22 1.533(9) .
C19 C20 1.540(9) .
C19 C21 1.541(9) .
C20 H32 0.9800 .
C20 H33 0.9800 .
C20 H34 0.9800 .
C21 H35 0.9800 .
C21 H36 0.9800 .
C21 H37 0.9800 .
C22 H38 0.9800 .
C22 H39 0.9800 .
C22 H40 0.9800 .

loop_
_geom_torsion_atom_site_label_1
_geom_torsion_atom_site_label_2
_geom_torsion_atom_site_label_3
_geom_torsion_atom_site_label_4
_geom_torsion
_geom_torsion_site_symmetry_1
_geom_torsion_site_symmetry_4
C1 Ir1 C2 C3 -110.8(7) 12_656 12_656
C1 Ir1 C2 C3 69.2(7) . 12_656
P1 Ir1 C2 C3 -19.0(4) 12_656 12_656
P1 Ir1 C2 C3 161.0(4) . 12_656
C1 Ir1 C2 C3 69.2(7) 12_656 .
C1 Ir1 C2 C3 -110.8(7) . .
P1 Ir1 C2 C3 161.0(4) 12_656 .
P1 Ir1 C2 C3 -19.0(4) . .
C3 C2 C3 C4 -0.1(7) 12_656 .
Ir1 C2 C3 C4 179.9(7) . .
C3 C2 C3 C6 -179.0(9) 12_656 .
Ir1 C2 C3 C6 1.0(9) . .
C2 C3 C4 C5 0.3(14) . .
C6 C3 C4 C5 179.1(8) . .
C3 C4 C5 C4 -0.1(7) . 12_656
C4 C3 C6 P1 -154.7(8) . .
C2 C3 C6 P1 24.2(9) . .
C3 C6 P1 C11 -166.2(7) . .
C3 C6 P1 C15 96.9(8) . .
C3 C6 P1 C7 77.7(7) . .
C3 C6 P1 C19 -149.7(7) . .
C3 C6 P1 Ir1 -33.1(6) . .
C1 Ir1 P1 C11 57.9(8) 12_656 .
C1 Ir1 P1 C11 -119.8(8) . .
C2 Ir1 P1 C11 149.3(5) . .
P1 Ir1 P1 C11 149.3(5) 12_656 .
Cl1 Ir1 P1 C11 -30.7(5) . .
C1 Ir1 P1 C6 -65.1(7) 12_656 .
C1 Ir1 P1 C6 117.2(7) . .
C2 Ir1 P1 C6 26.3(3) . .
P1 Ir1 P1 C6 26.3(3) 12_656 .
Cl1 Ir1 P1 C6 -153.7(3) . .
C1 Ir1 P1 C15 177.8(8) 12_656 .
C1 Ir1 P1 C15 0.1(8) . .
C2 Ir1 P1 C15 -90.8(6) . .
P1 Ir1 P1 C15 -90.8(6) 12_656 .
Cl1 Ir1 P1 C15 89.2(6) . .
C1 Ir1 P1 C7 -171.8(7) 12_656 .
C1 Ir1 P1 C7 10.6(7) . .
C2 Ir1 P1 C7 -80.3(4) . .
P1 Ir1 P1 C7 -80.3(4) 12_656 .
Cl1 Ir1 P1 C7 99.7(4) . .
C1 Ir1 P1 C19 41.2(8) 12_656 .
C1 Ir1 P1 C19 -136.4(8) . .
C2 Ir1 P1 C19 132.7(5) . .
P1 Ir1 P1 C19 132.7(5) 12_656 .
Cl1 Ir1 P1 C19 -47.3(5) . .
C11 P1 C7 C8 80.3(11) . .
C6 P1 C7 C8 -163.2(10) . .
C15 P1 C7 C8 94(2) . .
C19 P1 C7 C8 82.7(12) . .
Ir1 P1 C7 C8 -58.3(11) . .
C11 P1 C7 C9 -43.5(12) . .
C6 P1 C7 C9 73.0(11) . .
C15 P1 C7 C9 -29.6(19) . .
C19 P1 C7 C9 -41.2(13) . .
Ir1 P1 C7 C9 177.9(9) . .
C11 P1 C7 C10 -164.7(11) . .
C6 P1 C7 C10 -48.3(11) . .
C15 P1 C7 C10 -151(3) . .
C19 P1 C7 C10 -162.4(10) . .
Ir1 P1 C7 C10 56.6(11) . .
C6 P1 C11 C12 77.3(9) . .
C15 P1 C11 C12 -175.4(10) . .
C7 P1 C11 C12 -170.9(9) . .
C19 P1 C11 C12 14.9(17) . .
Ir1 P1 C11 C12 -41.3(10) . .
C6 P1 C11 C13 -168.0(9) . .
C15 P1 C11 C13 -60.7(10) . .
C7 P1 C11 C13 -56.2(11) . .
C19 P1 C11 C13 130(2) . .
Ir1 P1 C11 C13 73.4(11) . .
C6 P1 C11 C14 -37.7(11) . .
C15 P1 C11 C14 69.6(11) . .
C7 P1 C11 C14 74.1(11) . .
C19 P1 C11 C14 -100(2) . .
Ir1 P1 C11 C14 -156.3(8) . .
C11 P1 C15 C16 78.9(13) . .
C6 P1 C15 C16 -170.2(11) . .
C7 P1 C15 C16 -88(2) . .
C19 P1 C15 C16 82.3(13) . .
Ir1 P1 C15 C16 -55.9(14) . .
C11 P1 C15 C18 -163.7(11) . .
C6 P1 C15 C18 -52.8(11) . .
C7 P1 C15 C18 29.4(19) . .
C19 P1 C15 C18 -160.3(10) . .
Ir1 P1 C15 C18 61.5(12) . .
C11 P1 C15 C17 -49.2(13) . .
C6 P1 C15 C17 61.7(13) . .
C7 P1 C15 C17 144(3) . .
C19 P1 C15 C17 -45.8(14) . .
Ir1 P1 C15 C17 176.0(10) . .
C11 P1 C19 C22 78(2) . .
C6 P1 C19 C22 -43.7(12) . .
C15 P1 C19 C22 67.3(12) . .
C7 P1 C19 C22 71.3(13) . .
Ir1 P1 C19 C22 -149.7(10) . .
C11 P1 C19 C20 -158(2) . .
C6 P1 C19 C20 79.6(10) . .
C15 P1 C19 C20 -169.3(10) . .
C7 P1 C19 C20 -165.4(10) . .
Ir1 P1 C19 C20 -26.3(11) . .
C11 P1 C19 C21 -43.6(19) . .
C6 P1 C19 C21 -165.5(10) . .
C15 P1 C19 C21 -54.5(12) . .
C7 P1 C19 C21 -50.5(13) . .
Ir1 P1 C19 C21 88.5(11) . .
